data_4504711
loop_
_publ_author_name
'Visi, Mandana Z.'
'Knobler, Carolyn B.'
'Owen, Jonathan J.'
'Khan, M. Ishaque'
'Schubert, David M.'

_publ_section_title
;
 Structures of Self-Assembled Nonmetal Borates Derived from
 \a,\w-Diaminoalkanes
;
_journal_issue 2
_journal_name_full 'Crystal Growth &amp; Design'
_journal_page_first 538
_journal_paper_doi 10.1021/cg0504915
_journal_volume 6
_journal_year 2006
_chemical_formula_moiety 'C7 H20 N2, B10 H12 O22'
_chemical_formula_sum 'C7 H32 B10 N2 O22'
_chemical_formula_weight 604.45
_chemical_name_common '1,7-diammonioheptane octaborate'
_space_group_IT_number 2
_symmetry_cell_setting triclinic
_symmetry_space_group_name_Hall '-P 1'
_symmetry_space_group_name_H-M 'P -1'
_atom_sites_solution_hydrogens geom
_atom_sites_solution_primary direct
_atom_sites_solution_secondary difmap
_audit_creation_method SHELXL-97
_cell_angle_alpha 67.852(2)
_cell_angle_beta 69.1770(10)
_cell_angle_gamma 79.251(2)
_cell_formula_units_Z 2
_cell_length_a 10.3871(10)
_cell_length_b 10.4899(10)
_cell_length_c 13.5967(13)
_cell_measurement_reflns_used 4188
_cell_measurement_temperature 298(2)
_cell_measurement_theta_max 28.08
_cell_measurement_theta_min 2.21
_cell_volume 1280.2(2)
_computing_cell_refinement 'Bruker SMART'
_computing_data_collection 'Bruker SMART'
_computing_data_reduction 'Bruker SAINT'
_computing_molecular_graphics 'Bruker SHELXTL'
_computing_publication_material 'Bruker SHELXTL'
_computing_structure_refinement 'SHELXL-97 (Sheldrick, 1997)'
_computing_structure_solution 'SHELXS-97 (Sheldrick, 1990)'
_diffrn_ambient_temperature 298(2)
_diffrn_measured_fraction_theta_full 0.940
_diffrn_measured_fraction_theta_max 0.940
_diffrn_measurement_device_type 'ccd area detector'
_diffrn_measurement_method 'phi and omega scans'
_diffrn_radiation_monochromator graphite
_diffrn_radiation_source 'fine-focus sealed tube'
_diffrn_radiation_type MoK\a
_diffrn_radiation_wavelength 0.71073
_diffrn_reflns_av_R_equivalents 0.0616
_diffrn_reflns_av_sigmaI/netI 0.0678
_diffrn_reflns_limit_h_max 13
_diffrn_reflns_limit_h_min -13
_diffrn_reflns_limit_k_max 14
_diffrn_reflns_limit_k_min -13
_diffrn_reflns_limit_l_max 17
_diffrn_reflns_limit_l_min -17
_diffrn_reflns_number 11448
_diffrn_reflns_theta_full 28.33
_diffrn_reflns_theta_max 28.33
_diffrn_reflns_theta_min 1.70
_exptl_absorpt_coefficient_mu 0.144
_exptl_absorpt_correction_type none
_exptl_crystal_colour colorless
_exptl_crystal_density_diffrn 1.568
_exptl_crystal_density_method 'not measured'
_exptl_crystal_description plate
_exptl_crystal_F_000 628
_exptl_crystal_size_max 0.35
_exptl_crystal_size_mid 0.25
_exptl_crystal_size_min 0.10
_refine_diff_density_max 0.205
_refine_diff_density_min -0.202
_refine_diff_density_rms 0.041
_refine_ls_extinction_method none
_refine_ls_goodness_of_fit_ref 0.917
_refine_ls_hydrogen_treatment mixed
_refine_ls_matrix_type full
_refine_ls_number_parameters 424
_refine_ls_number_reflns 5996
_refine_ls_number_restraints 0
_refine_ls_restrained_S_all 0.917
_refine_ls_R_factor_all 0.0658
_refine_ls_R_factor_gt 0.0342
_refine_ls_shift/su_max 0.001
_refine_ls_shift/su_mean 0.000
_refine_ls_structure_factor_coef Fsqd
_refine_ls_weighting_details 'calc w=1/[\s^2^(Fo^2^)+(0.0378P)^2^+0.0000P] where P=(Fo^2^+2Fc^2^)/3'
_refine_ls_weighting_scheme calc
_refine_ls_wR_factor_gt 0.0787
_refine_ls_wR_factor_ref 0.0884
_reflns_number_gt 3846
_reflns_number_total 5996
_reflns_threshold_expression >2sigma(I)
_cod_data_source_file cg0504915si20051107_091537.cif
_cod_data_source_block compound_3
_cod_original_sg_symbol_H-M P-1
_cod_database_code 4504711

loop_
_symmetry_equiv_pos_as_xyz
'x, y, z'
'-x, -y, -z'

loop_
_atom_site_label
_atom_site_type_symbol
_atom_site_fract_x
_atom_site_fract_y
_atom_site_fract_z
_atom_site_U_iso_or_equiv
_atom_site_adp_type
_atom_site_occupancy
_atom_site_symmetry_multiplicity
_atom_site_calc_flag
_atom_site_refinement_flags
B1A B 0.65662(15) 0.51519(16) 0.15459(13) 0.0268(3) Uani 1 1 d .
O1A O 0.75074(9) 0.43695(10) 0.08382(7) 0.0292(2) Uani 1 1 d .
B2A B 0.79958(14) 0.71109(17) 0.02228(13) 0.0268(3) Uani 1 1 d .
O2A O 0.91841(10) 0.41923(11) -0.07688(9) 0.0361(3) Uani 1 1 d .
H2A H 0.9668(16) 0.4617(17) -0.1421(14) 0.047 Uiso 1 1 d .
O3A O 0.86879(9) 0.63864(10) -0.05036(7) 0.0300(2) Uani 1 1 d .
O4A O 0.83486(8) 0.84178(9) -0.00588(7) 0.0262(2) Uani 1 1 d .
B5A B 0.75669(14) 0.92718(16) 0.06381(12) 0.0235(3) Uani 1 1 d .
O6A O 0.61028(8) 0.94418(9) 0.06528(7) 0.0257(2) Uani 1 1 d .
O7A O 0.80889(9) 1.06160(10) 0.02072(8) 0.0302(2) Uani 1 1 d .
H7A H 0.8564(15) 1.0861(17) -0.0463(13) 0.039 Uiso 1 1 d .
O8A O 0.38073(9) 0.87722(11) 0.14494(8) 0.0356(3) Uani 1 1 d .
H8A H 0.3765(15) 0.9357(18) 0.0775(14) 0.046 Uiso 1 1 d .
O9A O 0.52484(8) 0.80359(10) 0.25733(7) 0.0274(2) Uani 1 1 d .
O1B O 0.69871(10) 0.65325(10) 0.11694(8) 0.0377(3) Uani 1 1 d .
B2B B 0.84702(15) 0.50007(17) -0.01617(13) 0.0266(3) Uani 1 1 d .
O2B O 0.54904(10) 0.36175(13) 0.46559(8) 0.0436(3) Uani 1 1 d .
H2B H 0.6225(18) 0.3592(19) 0.4726(14) 0.057 Uiso 1 1 d .
O3B O 0.41528(9) 0.43177(11) 0.34709(8) 0.0345(2) Uani 1 1 d .
O6B O 0.76174(8) 0.86140(10) 0.17963(7) 0.0270(2) Uani 1 1 d .
O8B O 0.67930(9) 0.72038(12) 0.36459(8) 0.0401(3) Uani 1 1 d .
H8B H 0.6048(17) 0.6880(18) 0.4178(14) 0.052 Uiso 1 1 d .
O1C O 0.65967(8) 0.44344(10) 0.27005(7) 0.0308(2) Uani 1 1 d .
B2C B 0.54418(15) 0.41443(17) 0.35963(13) 0.0286(4) Uani 1 1 d .
O2C O 0.28266(10) 0.49768(13) 0.22190(9) 0.0454(3) Uani 1 1 d .
H2C H 0.2163(18) 0.4752(19) 0.2810(15) 0.059 Uiso 1 1 d .
O1D O 0.51731(9) 0.51931(10) 0.14862(7) 0.0318(2) Uani 1 1 d .
B2D B 0.40426(15) 0.48336(17) 0.24063(13) 0.0291(3) Uani 1 1 d .
B2E B 0.50804(14) 0.87397(16) 0.15432(13) 0.0243(3) Uani 1 1 d .
B2F B 0.65547(14) 0.79321(17) 0.26610(13) 0.0256(3) Uani 1 1 d .
N1C N 0.89773(13) 1.16018(15) 0.15899(10) 0.0339(3) Uani 1 1 d .
H1C1 H 0.8504(16) 1.1011(18) 0.1470(13) 0.051 Uiso 1 1 d .
H1C2 H 0.9879(17) 1.1673(17) 0.1023(14) 0.051 Uiso 1 1 d .
H1C3 H 0.8467(16) 1.2487(19) 0.1421(14) 0.051 Uiso 1 1 d .
C2C C 0.90972(15) 1.11549(17) 0.27351(12) 0.0365(4) Uani 1 1 d .
H2C1 H 0.9368 1.1922 0.2837 0.047 Uiso 1 1 calc R
H2C2 H 0.9813 1.0418 0.2811 0.047 Uiso 1 1 calc R
C3C C 0.77562(15) 1.06574(17) 0.36320(12) 0.0400(4) Uani 1 1 d .
H3C1 H 0.7448 0.9945 0.3490 0.052 Uiso 1 1 calc R
H3C2 H 0.7061 1.1418 0.3591 0.052 Uiso 1 1 calc R
C4C C 0.78841(16) 1.00837(18) 0.48093(13) 0.0442(4) Uani 1 1 d .
H4C1 H 0.8595 0.9338 0.4847 0.057 Uiso 1 1 calc R
H4C2 H 0.8166 1.0803 0.4962 0.057 Uiso 1 1 calc R
C5C C 0.65381(17) 0.95541(18) 0.56965(12) 0.0475(4) Uani 1 1 d .
H5C1 H 0.6229 0.8880 0.5512 0.062 Uiso 1 1 calc R
H5C2 H 0.5845 1.0316 0.5682 0.062 Uiso 1 1 calc R
C6C C 0.66427(16) 0.88974(17) 0.68716(12) 0.0422(4) Uani 1 1 d .
H6C1 H 0.6952 0.9568 0.7060 0.055 Uiso 1 1 calc R
H6C2 H 0.7329 0.8130 0.6891 0.055 Uiso 1 1 calc R
C7C C 0.52730(15) 0.83815(16) 0.77450(12) 0.0343(3) Uani 1 1 d .
H7C1 H 0.4605 0.9160 0.7763 0.045 Uiso 1 1 calc R
H7C2 H 0.4930 0.7763 0.7527 0.045 Uiso 1 1 calc R
C8C C 0.53976(14) 0.76359(16) 0.89015(12) 0.0343(3) Uani 1 1 d .
H8C1 H 0.6057 0.6850 0.8889 0.045 Uiso 1 1 calc R
H8C2 H 0.5743 0.8250 0.9122 0.045 Uiso 1 1 calc R
N9C N 0.40431(13) 0.71527(14) 0.97391(11) 0.0331(3) Uani 1 1 d .
H9C1 H 0.3399(16) 0.7905(18) 0.9799(14) 0.050 Uiso 1 1 d .
H9C2 H 0.4131(16) 0.6682(18) 1.0424(14) 0.050 Uiso 1 1 d .
H9C3 H 0.3702(16) 0.6558(18) 0.9512(14) 0.050 Uiso 1 1 d .
B1S B 0.97183(16) 0.23361(18) 0.69837(14) 0.0312(4) Uani 1 1 d .
O1S O 0.98499(10) 0.16868(12) 0.80189(8) 0.0391(3) Uani 1 1 d .
H1S H 1.0632(17) 0.1734(18) 0.8064(14) 0.051 Uiso 1 1 d .
O2S O 0.84991(10) 0.23594(13) 0.68092(9) 0.0446(3) Uani 1 1 d .
H2S H 0.7867(18) 0.205(2) 0.7365(15) 0.058 Uiso 1 1 d .
O3S O 1.07564(10) 0.29434(12) 0.60552(9) 0.0435(3) Uani 1 1 d .
H3S H 1.1535(18) 0.2917(18) 0.6141(15) 0.057 Uiso 1 1 d .
B1T B 0.92163(16) 0.40518(19) 0.39115(14) 0.0323(4) Uani 1 1 d .
O1T O 0.80662(10) 0.36189(13) 0.47963(9) 0.0436(3) Uani 1 1 d .
H1T H 0.8193(17) 0.327(2) 0.5458(15) 0.057 Uiso 1 1 d .
O2T O 0.90987(10) 0.45816(13) 0.28660(8) 0.0435(3) Uani 1 1 d .
H2T H 0.8275(18) 0.4611(19) 0.2840(14) 0.057 Uiso 1 1 d .
O3T O 1.04983(10) 0.39683(14) 0.39815(9) 0.0481(3) Uani 1 1 d .
H3T H 1.0553(18) 0.363(2) 0.4651(15) 0.063 Uiso 1 1 d .

loop_
_atom_site_aniso_label
_atom_site_aniso_U_11
_atom_site_aniso_U_22
_atom_site_aniso_U_33
_atom_site_aniso_U_23
_atom_site_aniso_U_13
_atom_site_aniso_U_12
B1A 0.0250(7) 0.0294(9) 0.0225(8) -0.0068(7) -0.0025(6) -0.0079(6)
O1A 0.0274(5) 0.0308(5) 0.0252(5) -0.0089(4) -0.0016(4) -0.0067(4)
B2A 0.0210(7) 0.0328(9) 0.0248(8) -0.0082(7) -0.0049(6) -0.0055(6)
O2A 0.0365(6) 0.0368(6) 0.0281(6) -0.0115(5) -0.0017(4) -0.0022(4)
O3A 0.0280(5) 0.0332(6) 0.0243(5) -0.0092(4) 0.0001(4) -0.0089(4)
O4A 0.0223(4) 0.0285(5) 0.0231(5) -0.0068(4) -0.0013(4) -0.0068(4)
B5A 0.0183(7) 0.0305(8) 0.0201(7) -0.0053(6) -0.0053(6) -0.0060(6)
O6A 0.0197(4) 0.0311(5) 0.0225(5) -0.0033(4) -0.0069(4) -0.0047(4)
O7A 0.0285(5) 0.0313(6) 0.0258(5) -0.0069(4) -0.0008(4) -0.0114(4)
O8A 0.0220(5) 0.0504(7) 0.0287(6) -0.0014(5) -0.0098(4) -0.0112(4)
O9A 0.0194(4) 0.0375(6) 0.0206(5) -0.0048(4) -0.0041(4) -0.0063(4)
O1B 0.0370(6) 0.0332(6) 0.0325(6) -0.0127(5) 0.0093(4) -0.0149(4)
B2B 0.0226(7) 0.0321(9) 0.0247(8) -0.0082(7) -0.0074(6) -0.0036(6)
O2B 0.0253(5) 0.0758(9) 0.0221(5) -0.0055(5) -0.0050(4) -0.0135(5)
O3B 0.0227(5) 0.0517(7) 0.0217(5) -0.0059(5) -0.0028(4) -0.0076(4)
O6B 0.0203(4) 0.0380(6) 0.0208(5) -0.0048(4) -0.0071(4) -0.0074(4)
O8B 0.0230(5) 0.0627(8) 0.0226(5) 0.0027(5) -0.0065(4) -0.0126(5)
O1C 0.0227(5) 0.0444(6) 0.0217(5) -0.0066(4) -0.0039(4) -0.0100(4)
B2C 0.0250(7) 0.0336(9) 0.0240(8) -0.0068(7) -0.0040(6) -0.0081(6)
O2C 0.0246(5) 0.0705(8) 0.0323(6) -0.0081(6) -0.0084(4) -0.0032(5)
O1D 0.0262(5) 0.0403(6) 0.0224(5) -0.0032(4) -0.0058(4) -0.0064(4)
B2D 0.0241(8) 0.0299(9) 0.0280(8) -0.0055(7) -0.0065(6) -0.0020(6)
B2E 0.0188(7) 0.0289(8) 0.0251(8) -0.0095(7) -0.0058(6) -0.0025(6)
B2F 0.0214(7) 0.0313(9) 0.0220(8) -0.0072(7) -0.0047(6) -0.0045(6)
N1C 0.0280(6) 0.0413(8) 0.0287(7) -0.0100(6) -0.0033(5) -0.0087(6)
C2C 0.0369(8) 0.0402(9) 0.0302(8) -0.0093(7) -0.0081(6) -0.0075(7)
C3C 0.0409(8) 0.0410(9) 0.0287(8) -0.0074(7) -0.0027(7) -0.0068(7)
C4C 0.0501(9) 0.0446(10) 0.0311(9) -0.0098(8) -0.0049(7) -0.0094(8)
C5C 0.0516(10) 0.0510(11) 0.0299(9) -0.0064(8) -0.0060(7) -0.0092(8)
C6C 0.0449(9) 0.0444(10) 0.0303(8) -0.0095(7) -0.0058(7) -0.0052(7)
C7C 0.0392(8) 0.0327(8) 0.0293(8) -0.0089(7) -0.0103(6) -0.0024(6)
C8C 0.0344(8) 0.0355(9) 0.0304(8) -0.0081(7) -0.0097(6) -0.0038(6)
N9C 0.0391(7) 0.0328(7) 0.0263(7) -0.0062(6) -0.0107(6) -0.0070(6)
B1S 0.0252(8) 0.0368(10) 0.0292(9) -0.0086(8) -0.0072(7) -0.0047(7)
O1S 0.0260(5) 0.0565(7) 0.0299(6) -0.0042(5) -0.0092(4) -0.0126(5)
O2S 0.0247(5) 0.0704(8) 0.0295(6) -0.0023(6) -0.0084(4) -0.0133(5)
O3S 0.0252(5) 0.0665(8) 0.0306(6) -0.0015(5) -0.0101(4) -0.0130(5)
B1T 0.0246(8) 0.0403(10) 0.0289(9) -0.0104(8) -0.0050(7) -0.0041(7)
O1T 0.0287(5) 0.0698(8) 0.0248(6) -0.0035(6) -0.0081(4) -0.0134(5)
O2T 0.0258(5) 0.0728(8) 0.0246(6) -0.0084(5) -0.0049(4) -0.0092(5)
O3T 0.0250(5) 0.0804(9) 0.0304(6) -0.0085(6) -0.0071(5) -0.0089(5)

loop_
_atom_type_symbol
_atom_type_description
_atom_type_scat_dispersion_real
_atom_type_scat_dispersion_imag
_atom_type_scat_source
C C 0.0033 0.0016 'International Tables Vol C Tables 4.2.6.8 and 6.1.1.4'
H H 0.0000 0.0000 'International Tables Vol C Tables 4.2.6.8 and 6.1.1.4'
B B 0.0013 0.0007 'International Tables Vol C Tables 4.2.6.8 and 6.1.1.4'
N N 0.0061 0.0033 'International Tables Vol C Tables 4.2.6.8 and 6.1.1.4'
O O 0.0106 0.0060 'International Tables Vol C Tables 4.2.6.8 and 6.1.1.4'

loop_
_geom_angle_atom_site_label_1
_geom_angle_atom_site_label_2
_geom_angle_atom_site_label_3
_geom_angle
O1B B1A O1D 109.85(12)
O1B B1A O1C 109.07(12)
O1D B1A O1C 110.62(10)
O1B B1A O1A 111.13(11)
O1D B1A O1A 107.88(11)
O1C B1A O1A 108.27(11)
B2B O1A B1A 122.00(11)
O1B B2A O4A 121.41(13)
O1B B2A O3A 120.28(13)
O4A B2A O3A 118.30(12)
B2B O3A B2A 118.80(11)
B2A O4A B5A 120.36(10)
O7A B5A O4A 112.23(11)
O7A B5A O6B 107.58(11)
O4A B5A O6B 111.30(11)
O7A B5A O6A 108.37(11)
O4A B5A O6A 108.11(10)
O6B B5A O6A 109.18(10)
B2E O6A B5A 122.76(11)
B2E O9A B2F 117.79(10)
B2A O1B B1A 125.25(11)
O2A B2B O1A 116.08(13)
O2A B2B O3A 122.79(13)
O1A B2B O3A 121.13(13)
B2C O3B B2D 118.95(11)
B2F O6B B5A 123.02(10)
B2C O1C B1A 123.09(11)
O2B B2C O1C 122.09(13)
O2B B2C O3B 116.40(12)
O1C B2C O3B 121.45(13)
B2D O1D B1A 123.24(11)
O2C B2D O1D 116.44(13)
O2C B2D O3B 122.21(12)
O1D B2D O3B 121.33(12)
O6A B2E O8A 120.11(13)
O6A B2E O9A 122.36(11)
O8A B2E O9A 117.45(12)
O8B B2F O6B 117.50(12)
O8B B2F O9A 120.37(12)
O6B B2F O9A 122.02(13)
N1C C2C C3C 111.90(12)
C2C C3C C4C 112.87(13)
C5C C4C C3C 112.16(14)
C4C C5C C6C 113.83(14)
C5C C6C C7C 112.61(13)
C8C C7C C6C 112.70(12)
N9C C8C C7C 111.56(11)
O1S B1S O3S 124.48(13)
O1S B1S O2S 120.29(13)
O3S B1S O2S 115.17(14)
O3T B1T O2T 116.37(13)
O3T B1T O1T 125.06(15)
O2T B1T O1T 118.55(13)

loop_
_geom_bond_atom_site_label_1
_geom_bond_atom_site_label_2
_geom_bond_distance
B1A O1B 1.4382(18)
B1A O1D 1.4697(17)
B1A O1C 1.4723(17)
B1A O1A 1.4773(17)
O1A B2B 1.3743(17)
B2A O1B 1.3462(17)
B2A O4A 1.3610(18)
B2A O3A 1.3882(18)
O2A B2B 1.3447(18)
O3A B2B 1.3851(19)
O4A B5A 1.4771(17)
B5A O7A 1.4359(18)
B5A O6B 1.4780(17)
B5A O6A 1.4916(16)
O6A B2E 1.3569(16)
O8A B2E 1.3660(16)
O9A B2E 1.3723(17)
O9A B2F 1.3846(16)
O2B B2C 1.3507(18)
O3B B2C 1.3795(17)
O3B B2D 1.3803(18)
O6B B2F 1.3602(17)
O8B B2F 1.3536(17)
O1C B2C 1.3539(17)
O2C B2D 1.3460(18)
O1D B2D 1.3606(17)
N1C C2C 1.4918(18)
C2C C3C 1.5111(19)
C3C C4C 1.529(2)
C4C C5C 1.518(2)
C5C C6C 1.518(2)
C6C C7C 1.526(2)
C7C C8C 1.5102(19)
C8C N9C 1.4916(18)
B1S O1S 1.3575(19)
B1S O3S 1.3581(19)
B1S O2S 1.3632(18)
B1T O3T 1.3529(18)
B1T O2T 1.3591(19)
B1T O1T 1.3599(18)

loop_
_geom_hbond_atom_site_label_D
_geom_hbond_atom_site_label_H
_geom_hbond_atom_site_label_A
_geom_hbond_distance_DH
_geom_hbond_distance_HA
_geom_hbond_distance_DA
_geom_hbond_angle_DHA
_geom_hbond_site_symmetry_A
O2A H2A O2T 0.840(16) 1.891(16) 2.7278(14) 173.9(17) 2_765
O7A H7A O1S 0.831(16) 1.980(16) 2.7996(13) 168.8(16) 1_564
O8A H8A O6A 0.902(17) 1.846(17) 2.7435(13) 173.4(14) 2_675
O2B H2B O1T 0.796(17) 1.954(17) 2.7494(14) 176.1(19) .
O8B H8B O2B 0.868(17) 1.796(18) 2.6585(14) 172.6(17) 2_666
O2C H2C O3T 0.837(18) 1.946(18) 2.7628(15) 164.8(18) 1_455
N1C H1C1 O7A 0.948(18) 2.106(17) 2.9173(16) 142.6(13) .
N1C H1C2 O4A 0.972(17) 1.852(17) 2.8194(15) 172.6(15) 2_775
N1C H1C2 O3A 0.972(17) 2.482(17) 3.0869(16) 120.1(12) 2_775
N1C H1C3 O1A 0.968(18) 2.042(18) 3.0039(17) 172.1(14) 1_565
N9C H9C1 O7A 0.943(17) 1.975(17) 2.9100(17) 170.8(15) 2_676
N9C H9C2 O1D 0.904(16) 2.115(17) 2.9405(16) 151.3(14) 1_556
N9C H9C3 O1A 0.957(18) 1.995(18) 2.9262(16) 163.7(14) 2_666
N9C H9C3 O1D 0.957(18) 2.555(17) 3.2975(17) 134.5(12) 2_666
O1S H1S O6B 0.847(17) 1.850(17) 2.6803(13) 166.1(17) 2_766
O2S H2S O8A 0.805(18) 1.972(18) 2.7682(14) 169.8(18) 2_666
O3S H3S O8B 0.851(17) 1.834(18) 2.6851(14) 178.0(19) 2_766
O1T H1T O2S 0.882(18) 1.835(19) 2.7139(15) 173.6(18) .
O2T H2T O1C 0.863(17) 1.868(18) 2.7240(13) 170.8(17) .
O3T H3T O3S 0.862(18) 1.844(19) 2.7059(16) 177.2(18) .

loop_
_geom_torsion_atom_site_label_1
_geom_torsion_atom_site_label_2
_geom_torsion_atom_site_label_3
_geom_torsion_atom_site_label_4
_geom_torsion
O1B B1A O1A B2B -11.79(18)
O1D B1A O1A B2B 108.68(13)
O1C B1A O1A B2B -131.56(12)
O1B B2A O3A B2B -9.54(19)
O4A B2A O3A B2B 171.59(12)
O1B B2A O4A B5A -3.90(19)
O3A B2A O4A B5A 174.95(11)
B2A O4A B5A O7A -179.88(11)
B2A O4A B5A O6B 59.48(14)
B2A O4A B5A O6A -60.42(15)
O7A B5A O6A B2E -134.21(13)
O4A B5A O6A B2E 103.92(13)
O6B B5A O6A B2E -17.31(17)
O4A B2A O1B B1A -178.55(13)
O3A B2A O1B B1A 2.6(2)
O1D B1A O1B B2A -111.66(14)
O1C B1A O1B B2A 126.94(14)
O1A B1A O1B B2A 7.65(19)
B1A O1A B2B O2A -174.68(12)
B1A O1A B2B O3A 6.00(19)
B2A O3A B2B O2A -174.05(13)
B2A O3A B2B O1A 5.21(19)
O7A B5A O6B B2F 134.67(12)
O4A B5A O6B B2F -101.99(13)
O6A B5A O6B B2F 17.27(17)
O1B B1A O1C B2C 107.31(14)
O1D B1A O1C B2C -13.62(18)
O1A B1A O1C B2C -131.63(13)
B1A O1C B2C O2B -172.86(13)
B1A O1C B2C O3B 10.0(2)
B2D O3B B2C O2B -179.08(14)
B2D O3B B2C O1C -1.8(2)
O1B B1A O1D B2D -109.73(15)
O1C B1A O1D B2D 10.73(19)
O1A B1A O1D B2D 128.99(13)
B1A O1D B2D O2C 177.43(13)
B1A O1D B2D O3B -4.1(2)
B2C O3B B2D O2C 177.21(15)
B2C O3B B2D O1D -1.1(2)
B5A O6A B2E O8A -169.86(12)
B5A O6A B2E O9A 13.4(2)
B2F O9A B2E O6A -6.8(2)
B2F O9A B2E O8A 176.44(13)
B5A O6B B2F O8B 170.60(12)
B5A O6B B2F O9A -13.3(2)
B2E O9A B2F O8B -177.38(13)
B2E O9A B2F O6B 6.7(2)
N1C C2C C3C C4C 175.30(13)
C2C C3C C4C C5C -178.48(14)
C3C C4C C5C C6C 176.55(14)
C4C C5C C6C C7C 179.73(14)
C5C C6C C7C C8C 175.82(13)
C6C C7C C8C N9C 179.57(12)
